data_4321286
loop_
_publ_author_name
'William Levason'
'Simon D. Orchard'
'Gillian Reid'

_publ_contact_author_address
;
   Department of Chemistry
   University of Southampton
   Highfield
   Southampton
   SO17 1BJ
   UK
;
_publ_contact_author_email ' gr@soton.ac.uk '
_publ_contact_author_fax ' 01703 593781 '
_publ_contact_author_name ' Dr G. Reid'
_publ_contact_author_phone ' 01703 593609 '
_publ_section_title
;
 Synthesis, Spectroscopic, and Structural Studies on Transition Metal
 Complexes Involving Homoleptic Tripodal Selenoether and Telluroether
 Coordination
;
_journal_name_full 'Inorganic Chemistry'
_journal_page_first 3853
_journal_page_last 3859
_journal_paper_doi 10.1021/ic991330r
_journal_volume 39
_journal_year 2000
_chemical_formula_moiety '[Ru{MeC(CH2SeMe)3}2][CF3SO3]2'
_chemical_formula_sum 'C18 H36 F6 O6 Ru S8'
_chemical_formula_weight 820.02
_space_group_IT_number 2
_symmetry_cell_setting triclinic
_symmetry_Int_Tables_number 2
_symmetry_space_group_name_Hall '-P 1'
_symmetry_space_group_name_H-M 'P -1'
_audit_creation_date 1999-11-02
_audit_creation_method 'by teXsan v1.8'
_audit_update_record
;

?

;
_cell_angle_alpha 108.33(2)
_cell_angle_beta 91.53(3)
_cell_angle_gamma 106.01(2)
_cell_formula_units_Z 1
_cell_length_a 8.658(3)
_cell_length_b 11.533(3)
_cell_length_c 8.659(2)
_cell_measurement_reflns_used 25
_cell_measurement_temperature 298
_cell_measurement_theta_max 14.8
_cell_measurement_theta_min 12.7
_cell_volume 782.8(4)
_computing_cell_refinement 'MSC/AFC Diffractometer Control'
_computing_data_collection 'MSC/AFC Diffractometer Control'
_computing_data_reduction 'teXsan (MSC, 1992-1997)'
_computing_publication_material 'teXsan (MSC, 1992-1997)'
_computing_structure_refinement 'teXsan (MSC, 1992-1997)'
_computing_structure_solution
;

DIRDIF92 PATTY (Beurskens, 1992)

;
_diffrn_ambient_temperature 298
_diffrn_measurement_device_type 'Rigaku AFC7S'
_diffrn_measurement_method \w-2\q
_diffrn_orient_matrix_UB_11 -0.04470
_diffrn_orient_matrix_UB_12 0.06135
_diffrn_orient_matrix_UB_13 -0.03247
_diffrn_orient_matrix_UB_21 0.07554
_diffrn_orient_matrix_UB_22 0.07301
_diffrn_orient_matrix_UB_23 0.08998
_diffrn_orient_matrix_UB_31 0.08344
_diffrn_orient_matrix_UB_32 0.00840
_diffrn_orient_matrix_UB_33 -0.07671
_diffrn_radiation_detector 'scintillation counter'
_diffrn_radiation_monochromator graphite
_diffrn_radiation_source 'X-ray tube'
_diffrn_radiation_type 'Mo K\a'
_diffrn_radiation_wavelength 0.71073
_diffrn_reflns_av_R_equivalents 0.01708
_diffrn_reflns_limit_h_max 10
_diffrn_reflns_limit_h_min 0
_diffrn_reflns_limit_k_max 13
_diffrn_reflns_limit_k_min -13
_diffrn_reflns_limit_l_max 10
_diffrn_reflns_limit_l_min -10
_diffrn_reflns_number 2963
_diffrn_reflns_reduction_process 'Lp corrections applied'
_diffrn_reflns_theta_max 25.02
_diffrn_reflns_theta_min 2.46
_diffrn_standards_decay_% -2.25
_diffrn_standards_interval_count 150
_diffrn_standards_number 3
_exptl_absorpt_coefficient_mu 1.102
_exptl_absorpt_correction_type none
_exptl_crystal_colour colourless
_exptl_crystal_density_diffrn 1.739
_exptl_crystal_density_meas ?
_exptl_crystal_description column
_exptl_crystal_F_000 418.00
_exptl_crystal_size_max 0.61
_exptl_crystal_size_mid 0.20
_exptl_crystal_size_min 0.14
_refine_diff_density_max 0.72
_refine_diff_density_min -0.78
_refine_ls_abs_structure_details -
_refine_ls_abs_structure_Flack -
_refine_ls_extinction_coef -
_refine_ls_extinction_method none
_refine_ls_goodness_of_fit_ref 2.569
_refine_ls_hydrogen_treatment noref
_refine_ls_matrix_type full
_refine_ls_number_constraints 0
_refine_ls_number_parameters 178
_refine_ls_number_reflns 2061
_refine_ls_number_restraints 0
_refine_ls_R_factor_gt 0.0483
_refine_ls_shift/su_max 0.0140
_refine_ls_shift/su_mean 0.0000
_refine_ls_structure_factor_coef F
_refine_ls_weighting_details 'w = 1/[\s^2^(Fo) + 0.00001|Fo|^2^]'
_refine_ls_weighting_scheme sigma
_refine_ls_wR_factor_ref 0.0502
_reflns_number_gt 2061
_reflns_number_total 2762
_reflns_threshold_expression I>2.00\s(I)
_cod_data_source_file ic991330r_3.cif
_cod_data_source_block sdo298_[Ru(S-tripod)2]{CF3SO3)2
_cod_depositor_comments
;
The following automatic conversions were performed:

'_exptl_crystal_density_meas' value 'not measured' was changed to '?'
- the value is perceived as not measured.

Automatic conversion script
Id: cif_fix_values 3008 2015-01-20 13:52:24Z robertas 
;
_cod_original_sg_symbol_H-M 'P -1 '
_cod_original_formula_sum 'C18 H36 F6 O6 S8 Ru '
_cod_database_code 4321286

loop_
_symmetry_equiv_pos_as_xyz
'   +x,   +y,   +z'
'   -x,   -y,   -z'

loop_
_atom_site_label
_atom_site_fract_x
_atom_site_fract_y
_atom_site_fract_z
_atom_site_U_iso_or_equiv
_atom_site_occupancy
_atom_site_refinement_flags
_atom_site_adp_type
_atom_site_calc_flag
_atom_site_calc_attached_atom
Ru(1) 0.0000 0.0000 0.0000 0.0324(2) 0.500 S Uani d ?
S(1) -0.2649(2) 0.0197(2) -0.0222(2) 0.0422(5) 1.000 . Uani d ?
S(2) 0.0993(2) 0.1910(2) -0.0631(2) 0.0424(5) 1.000 . Uani d ?
S(3) 0.0279(2) 0.1227(2) 0.2812(2) 0.0454(5) 1.000 . Uani d ?
S(4) 0.6391(3) 0.3254(3) 0.6705(3) 0.084(1) 1.000 . Uani d ?
F(1) 0.424(1) 0.4377(9) 0.720(1) 0.196(5) 1.000 . Uani d ?
F(2) 0.430(1) 0.3343(9) 0.4658(9) 0.172(4) 1.000 . Uani d ?
F(3) 0.344(1) 0.237(1) 0.628(1) 0.259(5) 1.000 . Uani d ?
O(1) 0.741(1) 0.449(1) 0.656(1) 0.190(5) 1.000 . Uani d ?
O(2) 0.641(1) 0.328(1) 0.8301(9) 0.152(4) 1.000 . Uani d ?
O(3) 0.655(1) 0.224(1) 0.544(1) 0.185(5) 1.000 . Uani d ?
C(1) -0.3250(9) 0.0189(8) -0.2233(9) 0.058(3) 1.000 . Uani d ?
C(2) -0.2703(8) 0.1793(7) 0.1061(9) 0.049(2) 1.000 . Uani d ?
C(3) -0.1102(9) 0.2878(7) 0.1666(8) 0.045(2) 1.000 . Uani d ?
C(4) -0.159(1) 0.4119(8) 0.237(1) 0.066(3) 1.000 . Uani d ?
C(5) -0.0121(9) 0.3047(7) 0.0265(9) 0.048(2) 1.000 . Uani d ?
C(6) 0.3018(9) 0.2804(7) 0.040(1) 0.060(3) 1.000 . Uani d ?
C(7) -0.0120(9) 0.2745(7) 0.3056(9) 0.050(2) 1.000 . Uani d ?
C(8) -0.134(1) 0.0502(8) 0.381(1) 0.069(3) 1.000 . Uani d ?
C(9) 0.447(1) 0.341(1) 0.619(1) 0.090(4) 1.000 . Uani d ?
H(1) -0.4299 0.0291 -0.2270 0.069 1.000 . Uiso c ?
H(2) -0.2500 0.0872 -0.2457 0.069 1.000 . Uiso c ?
H(3) -0.3266 -0.0603 -0.3023 0.069 1.000 . Uiso c ?
H(4) -0.3374 0.2059 0.0443 0.059 1.000 . Uiso c ?
H(5) -0.3185 0.1699 0.2004 0.059 1.000 . Uiso c ?
H(6) -0.0635 0.4830 0.2756 0.079 1.000 . Uiso c ?
H(7) -0.2219 0.4219 0.1541 0.079 1.000 . Uiso c ?
H(8) -0.2196 0.4064 0.3257 0.079 1.000 . Uiso c ?
H(9) 0.0649 0.3873 0.0667 0.058 1.000 . Uiso c ?
H(10) -0.0855 0.3010 -0.0597 0.058 1.000 . Uiso c ?
H(11) 0.3727 0.2303 0.0043 0.071 1.000 . Uiso c ?
H(12) 0.3375 0.3573 0.0150 0.071 1.000 . Uiso c ?
H(13) 0.3007 0.3005 0.1551 0.071 1.000 . Uiso c ?
H(14) -0.0677 0.2924 0.3991 0.060 1.000 . Uiso c ?
H(15) 0.0904 0.3378 0.3260 0.060 1.000 . Uiso c ?
H(16) -0.1229 0.1028 0.4925 0.082 1.000 . Uiso c ?
H(17) -0.2354 0.0422 0.3272 0.082 1.000 . Uiso c ?
H(18) -0.1285 -0.0320 0.3757 0.082 1.000 . Uiso c ?

loop_
_atom_site_aniso_label
_atom_site_aniso_U_11
_atom_site_aniso_U_22
_atom_site_aniso_U_33
_atom_site_aniso_U_12
_atom_site_aniso_U_13
_atom_site_aniso_U_23
Ru(1) 0.0282(4) 0.0361(5) 0.0317(4) 0.0098(3) 0.0068(3) 0.0093(3)
S(1) 0.0307(9) 0.047(1) 0.049(1) 0.0130(8) 0.0077(8) 0.0151(9)
S(2) 0.042(1) 0.043(1) 0.042(1) 0.0119(8) 0.0146(8) 0.0142(9)
S(3) 0.051(1) 0.051(1) 0.033(1) 0.0207(9) 0.0058(8) 0.0078(8)
S(4) 0.095(2) 0.111(2) 0.075(2) 0.070(2) 0.027(1) 0.033(2)
F(1) 0.160(8) 0.182(9) 0.26(1) 0.136(7) 0.014(7) 0.019(8)
F(2) 0.155(7) 0.23(1) 0.123(6) 0.003(6) -0.047(5) 0.095(7)
F(3) 0.20(1) 0.27(1) 0.140(8) -0.138(9) 0.038(7) 0.029(8)
O(1) 0.152(9) 0.153(9) 0.18(1) -0.061(7) 0.048(7) 0.033(8)
O(2) 0.156(8) 0.28(1) 0.098(6) 0.138(9) 0.036(6) 0.107(8)
O(3) 0.28(1) 0.172(9) 0.169(9) 0.17(1) 0.124(9) 0.055(8)
C(1) 0.053(5) 0.069(5) 0.051(5) 0.026(4) -0.009(4) 0.013(4)
C(2) 0.043(4) 0.053(5) 0.054(5) 0.022(4) 0.014(4) 0.015(4)
C(3) 0.048(4) 0.043(4) 0.045(4) 0.018(3) 0.016(3) 0.011(3)
C(4) 0.079(6) 0.057(5) 0.068(6) 0.036(5) 0.023(5) 0.016(4)
C(5) 0.053(5) 0.043(4) 0.054(5) 0.020(4) 0.013(4) 0.016(4)
C(6) 0.041(4) 0.046(5) 0.083(6) 0.005(4) 0.013(4) 0.017(4)
C(7) 0.057(5) 0.042(4) 0.045(4) 0.016(4) 0.013(4) 0.006(3)
C(8) 0.105(7) 0.070(6) 0.055(5) 0.045(5) 0.048(5) 0.032(5)
C(9) 0.12(1) 0.078(8) 0.064(7) 0.020(7) -0.007(6) 0.015(6)

loop_
_atom_type_symbol
_atom_type_oxidation_number
_atom_type_number_in_cell
_atom_type_scat_dispersion_real
_atom_type_scat_dispersion_imag
_atom_type_scat_source
C 0 18 0.002 0.002
;International Tables for Crystallography

(1992, Vol. C, Tables 4.2.6.8 and 6.1.1.1)

;
H 0 36 0.000 0.000
;International Tables for Crystallography

(1992, Vol. C, Table 6.1.1.2)

;
S 0 8 0.110 0.124
;International Tables for Crystallography

(1992, Vol. C, Tables 4.2.6.8 and 6.1.1.1)

;
O 0 6 0.008 0.006
;International Tables for Crystallography

(1992, Vol. C, Tables 4.2.6.8 and 6.1.1.1)

;
F 0 6 0.014 0.010
;International Tables for Crystallography

(1992, Vol. C, Tables 4.2.6.8 and 6.1.1.1)

;
Ru 0 1 -1.420 0.836
;International Tables for Crystallography

(1992, Vol. C, Tables 4.2.6.8 and 6.1.1.1)

;

loop_
_geom_angle_atom_site_label_1
_geom_angle_atom_site_label_2
_geom_angle_atom_site_label_3
_geom_angle
_geom_angle_site_symmetry_1
_geom_angle_site_symmetry_2
_geom_angle_site_symmetry_3
_geom_angle_publ_flag
S(1) Ru(1) S(1) 180.00 . . 2 yes
S(1) Ru(1) S(2) 88.81(6) . . . yes
S(1) Ru(1) S(2) 91.19(6) . . 2 yes
S(1) Ru(1) S(3) 87.52(6) . . . yes
S(1) Ru(1) S(3) 92.48(6) . . 2 yes
S(1) Ru(1) S(2) 91.19(6) 2 . . yes
S(1) Ru(1) S(2) 88.81(6) 2 . 2 yes
S(1) Ru(1) S(3) 92.48(6) 2 . . yes
S(1) Ru(1) S(3) 87.52(6) 2 . 2 yes
S(2) Ru(1) S(2) 180.00 . . 2 yes
S(2) Ru(1) S(3) 89.84(6) . . . yes
S(2) Ru(1) S(3) 90.16(6) . . 2 yes
S(2) Ru(1) S(3) 90.16(6) 2 . . yes
S(2) Ru(1) S(3) 89.84(6) 2 . 2 yes
S(3) Ru(1) S(3) 180.00 . . 2 yes
Ru(1) S(1) C(1) 111.5(3) . . . yes
Ru(1) S(1) C(2) 111.2(2) . . . yes
C(1) S(1) C(2) 101.1(3) . . . yes
Ru(1) S(2) C(5) 111.1(2) . . . yes
Ru(1) S(2) C(6) 111.0(3) . . . yes
C(5) S(2) C(6) 101.1(3) . . . yes
Ru(1) S(3) C(7) 110.5(2) . . . yes
Ru(1) S(3) C(8) 110.9(3) . . . yes
C(7) S(3) C(8) 100.5(3) . . . yes
O(1) S(4) O(2) 112.2(7) . . . yes
O(1) S(4) O(3) 110.1(6) . . . yes
O(1) S(4) C(9) 97.1(6) . . . yes
O(2) S(4) O(3) 123.1(6) . . . yes
O(2) S(4) C(9) 105.3(5) . . . yes
O(3) S(4) C(9) 105.3(6) . . . yes
S(1) C(1) H(1) 109.3 . . . no
S(1) C(1) H(2) 109.3 . . . no
S(1) C(1) H(3) 109.3 . . . no
H(1) C(1) H(2) 109.6 . . . no
H(1) C(1) H(3) 109.6 . . . no
H(2) C(1) H(3) 109.7 . . . no
S(1) C(2) C(3) 118.6(5) . . . yes
S(1) C(2) H(4) 107.2 . . . no
S(1) C(2) H(5) 107.2 . . . no
C(3) C(2) H(4) 107.1 . . . no
C(3) C(2) H(5) 107.1 . . . no
H(4) C(2) H(5) 109.4 . . . no
C(2) C(3) C(4) 105.5(6) . . . yes
C(2) C(3) C(5) 112.5(6) . . . yes
C(2) C(3) C(7) 112.0(6) . . . yes
C(4) C(3) C(5) 106.0(6) . . . yes
C(4) C(3) C(7) 107.4(6) . . . yes
C(5) C(3) C(7) 112.9(6) . . . yes
C(3) C(4) H(6) 109.4 . . . no
C(3) C(4) H(7) 109.4 . . . no
C(3) C(4) H(8) 109.3 . . . no
H(6) C(4) H(7) 109.6 . . . no
H(6) C(4) H(8) 109.5 . . . no
H(7) C(4) H(8) 109.6 . . . no
S(2) C(5) C(3) 119.0(5) . . . yes
S(2) C(5) H(9) 107.0 . . . no
S(2) C(5) H(10) 107.0 . . . no
C(3) C(5) H(9) 107.0 . . . no
C(3) C(5) H(10) 107.1 . . . no
H(9) C(5) H(10) 109.5 . . . no
S(2) C(6) H(11) 109.4 . . . no
S(2) C(6) H(12) 109.3 . . . no
S(2) C(6) H(13) 109.4 . . . no
H(11) C(6) H(12) 109.5 . . . no
H(11) C(6) H(13) 109.7 . . . no
H(12) C(6) H(13) 109.6 . . . no
S(3) C(7) C(3) 119.7(5) . . . yes
S(3) C(7) H(14) 106.8 . . . no
S(3) C(7) H(15) 106.8 . . . no
C(3) C(7) H(14) 106.9 . . . no
C(3) C(7) H(15) 106.9 . . . no
H(14) C(7) H(15) 109.5 . . . no
S(3) C(8) H(16) 109.3 . . . no
S(3) C(8) H(17) 109.4 . . . no
S(3) C(8) H(18) 109.4 . . . no
H(16) C(8) H(17) 109.6 . . . no
H(16) C(8) H(18) 109.6 . . . no
H(17) C(8) H(18) 109.7 . . . no
S(4) C(9) F(1) 111.1(8) . . . yes
S(4) C(9) F(2) 110.0(9) . . . yes
S(4) C(9) F(3) 103(1) . . . yes
F(1) C(9) F(2) 116(1) . . . yes
F(1) C(9) F(3) 110(1) . . . yes
F(2) C(9) F(3) 106(1) . . . yes

loop_
_geom_bond_atom_site_label_1
_geom_bond_atom_site_label_2
_geom_bond_distance
_geom_bond_site_symmetry_1
_geom_bond_site_symmetry_2
_geom_bond_publ_flag
Ru(1) S(1) 2.375(2) . . yes
Ru(1) S(1) 2.375(2) . 2 yes
Ru(1) S(2) 2.373(2) . . yes
Ru(1) S(2) 2.373(2) . 2 yes
Ru(1) S(3) 2.367(2) . . yes
Ru(1) S(3) 2.367(2) . 2 yes
S(1) C(1) 1.800(7) . . yes
S(1) C(2) 1.841(7) . . yes
S(2) C(5) 1.829(7) . . yes
S(2) C(6) 1.810(8) . . yes
S(3) C(7) 1.826(7) . . yes
S(3) C(8) 1.813(8) . . yes
S(4) O(1) 1.497(9) . . yes
S(4) O(2) 1.373(7) . . yes
S(4) O(3) 1.374(8) . . yes
S(4) C(9) 1.79(1) . . yes
F(1) C(9) 1.25(1) . . yes
F(2) C(9) 1.30(1) . . yes
F(3) C(9) 1.31(1) . . yes
C(1) H(1) 0.95 . . no
C(1) H(2) 0.95 . . no
C(1) H(3) 0.95 . . no
C(2) C(3) 1.53(1) . . yes
C(2) H(4) 0.95 . . no
C(2) H(5) 0.95 . . no
C(3) C(4) 1.546(9) . . yes
C(3) C(5) 1.531(9) . . yes
C(3) C(7) 1.53(1) . . yes
C(4) H(6) 0.95 . . no
C(4) H(7) 0.95 . . no
C(4) H(8) 0.95 . . no
C(5) H(9) 0.95 . . no
C(5) H(10) 0.95 . . no
C(6) H(11) 0.95 . . no
C(6) H(12) 0.95 . . no
C(6) H(13) 0.95 . . no
C(7) H(14) 0.95 . . no
C(7) H(15) 0.95 . . no
C(8) H(16) 0.95 . . no
C(8) H(17) 0.95 . . no
C(8) H(18) 0.95 . . no

loop_
_geom_contact_atom_site_label_1
_geom_contact_atom_site_label_2
_geom_contact_distance
_geom_contact_site_symmetry_1
_geom_contact_site_symmetry_2
_geom_contact_publ_flag
S(2) F(3) 3.536(8) . 1_554 no
F(1) C(4) 3.20(1) . 2_566 no
F(1) C(6) 3.43(1) . 2_666 no
F(1) F(2) 3.47(1) . 2_666 no
F(2) F(2) 3.52(2) . 2_666 no
F(3) C(8) 3.28(1) . 2_556 no
F(3) C(6) 3.49(1) . 1_556 no
O(1) C(7) 3.31(1) . 2_666 no
O(1) C(4) 3.49(1) . 2_666 no
O(1) C(5) 3.49(1) . 2_666 no
O(1) C(6) 3.51(1) . 2_666 no
O(2) C(6) 3.50(1) . 1_556 no
O(2) C(5) 3.52(1) . 1_656 no
O(2) C(2) 3.53(1) . 1_656 no
O(2) C(1) 3.54(1) . 1_656 no
O(3) C(8) 3.12(1) . 1_655 no
O(3) C(1) 3.59(1) . 1_656 no
